data_2206244
loop_
_publ_author_name
'Ali, Hapipah M.'
'Abdul Halim, Siti Nadiah'
'Ng, Seik Weng'

_publ_section_title
;
 Bis(2-acetyl-5-hydroxyphenolato-\k^2^<i>O</i>,<i>O</i>')copper(II)
;
_journal_issue 7
_journal_name_full 'Acta Crystallographica Section E'
_journal_page_first m1429
_journal_page_last m1430
_journal_paper_doi 10.1107/S160053680501980X
_journal_volume 61
_journal_year 2005
_chemical_formula_iupac '[Cu (C8 H7 O3)2]'
_chemical_formula_moiety '2C8 H7 O3, Cu'
_chemical_formula_sum 'C16 H14 Cu O6'
_chemical_formula_weight 365.81
_chemical_name_systematic
;
Bis(2-acetyl-5-hydroxyphenolato-\k^2^O,O')copper(II)
;
_space_group_IT_number 61
_symmetry_cell_setting orthorhombic
_symmetry_space_group_name_Hall '-P 2ac 2ab'
_symmetry_space_group_name_H-M 'P b c a'
_atom_sites_solution_hydrogens geom
_atom_sites_solution_primary direct
_atom_sites_solution_secondary difmap
_audit_creation_method SHELXL-97
_cell_angle_alpha 90.00
_cell_angle_beta 90.00
_cell_angle_gamma 90.00
_cell_formula_units_Z 4
_cell_length_a 7.0220(10)
_cell_length_b 13.667(2)
_cell_length_c 15.192(2)
_cell_measurement_reflns_used 766
_cell_measurement_temperature 295(2)
_cell_measurement_theta_max 27.0
_cell_measurement_theta_min 2.7
_cell_volume 1458.0(4)
_computing_cell_refinement 'SAINT (Bruker, 1999)'
_computing_data_collection 'SMART (Bruker, 1999)'
_computing_data_reduction SAINT
_computing_molecular_graphics 'ORTEPII (Johnson, 1976)'
_computing_publication_material SHELXL97
_computing_structure_refinement 'SHELXL97 (Sheldrick, 1997)'
_computing_structure_solution 'SHELXS97 (Sheldrick, 1997)'
_diffrn_ambient_temperature 295(2)
_diffrn_measured_fraction_theta_full 1.00
_diffrn_measured_fraction_theta_max 1.00
_diffrn_measurement_device_type 'Bruker SMART area-detector'
_diffrn_measurement_method '\f and \w'
_diffrn_radiation_monochromator graphite
_diffrn_radiation_source 'medium-focus sealed tube'
_diffrn_radiation_type MoK\a
_diffrn_radiation_wavelength 0.71073
_diffrn_reflns_av_R_equivalents 0.061
_diffrn_reflns_av_sigmaI/netI 0.036
_diffrn_reflns_limit_h_max 8
_diffrn_reflns_limit_h_min -6
_diffrn_reflns_limit_k_max 17
_diffrn_reflns_limit_k_min -17
_diffrn_reflns_limit_l_max 19
_diffrn_reflns_limit_l_min -18
_diffrn_reflns_number 8105
_diffrn_reflns_theta_full 27.0
_diffrn_reflns_theta_max 27.0
_diffrn_reflns_theta_min 2.7
_diffrn_standards_decay_% 0
_diffrn_standards_interval_count 0
_diffrn_standards_interval_time 0
_diffrn_standards_number 0
_exptl_absorpt_coefficient_mu 1.527
_exptl_absorpt_correction_T_max 0.850
_exptl_absorpt_correction_T_min 0.724
_exptl_absorpt_correction_type multi-scan
_exptl_absorpt_process_details '(SADABS; Bruker, 1999)'
_exptl_crystal_colour 'dark brown'
_exptl_crystal_density_diffrn 1.666
_exptl_crystal_density_method 'not measured'
_exptl_crystal_description Prism
_exptl_crystal_F_000 748
_exptl_crystal_size_max 0.24
_exptl_crystal_size_mid 0.14
_exptl_crystal_size_min 0.11
_refine_diff_density_max 0.35
_refine_diff_density_min -0.34
_refine_ls_extinction_method none
_refine_ls_goodness_of_fit_ref 1.04
_refine_ls_hydrogen_treatment mixed
_refine_ls_matrix_type full
_refine_ls_number_parameters 111
_refine_ls_number_reflns 1591
_refine_ls_number_restraints 1
_refine_ls_restrained_S_all 1.04
_refine_ls_R_factor_all 0.062
_refine_ls_R_factor_gt 0.036
_refine_ls_shift/su_max 0.001
_refine_ls_shift/su_mean 0.000
_refine_ls_structure_factor_coef Fsqd
_refine_ls_weighting_details 'calc w = 1/[\s^2^(Fo^2^)+(0.0694P)^2^+0.0274P] where P = (Fo^2^+2Fc^2^)/3'
_refine_ls_weighting_scheme calc
_refine_ls_wR_factor_gt 0.104
_refine_ls_wR_factor_ref 0.117
_reflns_number_gt 1057
_reflns_number_total 1591
_reflns_threshold_expression I>2\s(I)
_cod_data_source_file lh6458.cif
_cod_data_source_block I
_cod_depositor_comments
;
The following automatic conversions were performed:
'_symmetry_cell_setting' value 'Orthorhombic' changed to 'orthorhombic'
according to '/home/saulius/struct/CIF-dictionaries/cif_core.dic'
dictionary named 'cif_core.dic' version 2.4.1 from
2010-06-29.

'_exptl_absorpt_correction_type' value 'Multi-scan' changed
to 'multi-scan' according to
'/home/saulius/struct/CIF-dictionaries/cif_core.dic' dictionary named
'cif_core.dic' version 2.4.1 from 2010-06-29.

Automatic conversion script
Id: cif_fix_enum 1527 2010-12-29 10:47:43Z saulius 

The following automatic conversions were performed:

'_symmetry_cell_setting' value 'Orthorhombic' changed to
'orthorhombic' according to
/home/saulius/struct/CIF-dictionaries/cif_core.dic dictionary named
'cif_core.dic' version 2.4.1 from
2010-06-29.

'_exptl_absorpt_correction_type' value 'Multi-scan'
changed to 'multi-scan' according to
/home/saulius/struct/CIF-dictionaries/cif_core.dic dictionary named
'cif_core.dic' version 2.4.1 from 2010-06-29.

Automatic conversion script
Id: cif_fix_values 1715 2011-07-08 13:25:40Z adriana 
;
_cod_original_cell_volume 1458.1(3)
_cod_database_code 2206244
_cod_database_fobs_code 2206244

loop_
_symmetry_equiv_pos_as_xyz
'x, y, z'
'-x+1/2, -y, z+1/2'
'x+1/2, -y+1/2, -z'
'-x, y+1/2, -z+1/2'
'-x, -y, -z'
'x-1/2, y, -z-1/2'
'-x-1/2, y-1/2, z'
'x, -y-1/2, z-1/2'

loop_
_atom_site_label
_atom_site_fract_x
_atom_site_fract_y
_atom_site_fract_z
_atom_site_U_iso_or_equiv
_atom_site_adp_type
_atom_site_calc_flag
_atom_site_refinement_flags
_atom_site_occupancy
_atom_site_type_symbol
Cu1 0.5000 0.5000 0.5000 0.0383(2) Uani d S 1 Cu
O1 0.3775(3) 0.41700(10) 0.58400(10) 0.0449(5) Uani d . 1 O
O2 0.3126(3) 0.59770(10) 0.51150(10) 0.0432(5) Uani d . 1 O
O3 -0.2310(3) 0.7636(2) 0.6145(2) 0.0479(6) Uani d D 1 O
C1 0.1612(4) 0.3439(2) 0.6803(2) 0.0465(7) Uani d . 1 C
C2 0.2218(4) 0.4286(2) 0.6230(2) 0.0352(6) Uani d . 1 C
C3 0.1082(4) 0.5143(2) 0.6161(2) 0.0340(6) Uani d . 1 C
C4 -0.0649(5) 0.5229(2) 0.6651(2) 0.0467(7) Uani d . 1 C
C5 -0.1753(4) 0.6040(2) 0.6643(2) 0.0530(8) Uani d . 1 C
C6 -0.1206(4) 0.6836(2) 0.6117(2) 0.0385(7) Uani d . 1 C
C7 0.0396(4) 0.6785(2) 0.5604(2) 0.0385(6) Uani d . 1 C
C8 0.1583(4) 0.5952(2) 0.5614(2) 0.0339(6) Uani d . 1 C
H3o -0.199(5) 0.807(2) 0.579(2) 0.080(10) Uiso d D 1 H
H1a 0.2632 0.2973 0.6841 0.070 Uiso calc R 1 H
H1b 0.0512 0.3130 0.6550 0.070 Uiso calc R 1 H
H1c 0.1306 0.3674 0.7381 0.070 Uiso calc R 1 H
H4 -0.1035 0.4700 0.6992 0.056 Uiso calc R 1 H
H5 -0.2856 0.6070 0.6980 0.064 Uiso calc R 1 H
H7 0.0708 0.7310 0.5242 0.046 Uiso calc R 1 H

loop_
_atom_site_aniso_label
_atom_site_aniso_U_11
_atom_site_aniso_U_22
_atom_site_aniso_U_33
_atom_site_aniso_U_12
_atom_site_aniso_U_13
_atom_site_aniso_U_23
Cu1 0.0368(3) 0.0301(3) 0.0481(3) 0.0004(19) 0.0114(2) 0.0044(2)
O1 0.0380(10) 0.0360(10) 0.0610(10) 0.0020(10) 0.0150(10) 0.0120(10)
O2 0.0410(10) 0.0320(10) 0.0570(10) 0.0030(10) 0.0190(10) 0.0090(10)
O3 0.0430(10) 0.0500(10) 0.0500(10) 0.0150(10) 0.0090(10) 0.0100(10)
C1 0.040(2) 0.040(2) 0.059(2) -0.0030(10) 0.0020(10) 0.0170(10)
C2 0.035(2) 0.0350(10) 0.0360(10) -0.0070(10) -0.0020(10) 0.0010(10)
C3 0.032(2) 0.034(2) 0.0370(10) -0.0050(10) 0.0030(10) 0.0020(10)
C4 0.044(2) 0.043(2) 0.054(2) 0.0000(10) 0.015(2) 0.0140(10)
C5 0.040(2) 0.058(2) 0.061(2) 0.0060(10) 0.018(2) 0.016(2)
C6 0.034(2) 0.042(2) 0.040(2) 0.0050(10) -0.0010(10) 0.0000(10)
C7 0.042(2) 0.033(2) 0.0480(10) 0.0010(10) 0.0040(10) 0.0060(10)
C8 0.0340(10) 0.0310(10) 0.0360(10) -0.0030(10) 0.0040(10) -0.0010(10)

loop_
_atom_type_symbol
_atom_type_description
_atom_type_scat_dispersion_real
_atom_type_scat_dispersion_imag
_atom_type_scat_source
C C 0.0033 0.0016 'International Tables Vol C Tables 4.2.6.8 and 6.1.1.4'
H H 0.0000 0.0000 'International Tables Vol C Tables 4.2.6.8 and 6.1.1.4'
O O 0.0106 0.0060 'International Tables Vol C Tables 4.2.6.8 and 6.1.1.4'
Cu Cu 0.3201 1.2651 'International Tables Vol C Tables 4.2.6.8 and 6.1.1.4'

loop_
_geom_angle_atom_site_label_1
_geom_angle_atom_site_label_2
_geom_angle_atom_site_label_3
_geom_angle_site_symmetry_1
_geom_angle_site_symmetry_3
_geom_angle
_geom_angle_publ_flag
O1 Cu1 O1 . 5_666 180 yes
O1 Cu1 O2 . . 92.53(8) yes
O1 Cu1 O2 . 5_666 87.47(8) yes
O1 Cu1 O2 5_666 . 87.47(8) no
O1 Cu1 O2 5_666 5_666 92.53(8) no
O2 Cu1 O2 . 5_666 180.0000(10) no
C2 O1 Cu1 . . 129.27(18) no
C8 O2 Cu1 . . 127.36(16) no
O1 C2 C3 . . 124.0(2) no
O1 C2 C1 . . 114.9(2) no
C3 C2 C1 . . 121.1(2) no
C2 C3 C8 . . 122.9(2) no
C2 C3 C4 . . 120.4(2) no
C8 C3 C4 . . 116.7(2) no
C5 C4 C3 . . 123.3(3) no
C4 C5 C6 . . 118.9(3) no
O3 C6 C7 . . 122.3(3) no
O3 C6 C5 . . 117.1(3) no
C7 C6 C5 . . 120.6(3) no
C6 C7 C8 . . 121.3(2) no
O2 C8 C7 . . 117.1(2) no
O2 C8 C3 . . 123.8(2) no
C7 C8 C3 . . 119.1(2) no
C6 O3 H3o . . 114(3) no
C2 C1 H1a . . 109.5 no
C2 C1 H1b . . 109.5 no
H1a C1 H1b . . 109.5 no
C2 C1 H1c . . 109.5 no
H1a C1 H1c . . 109.5 no
H1b C1 H1c . . 109.5 no
C5 C4 H4 . . 118.3 no
C3 C4 H4 . . 118.3 no
C4 C5 H5 . . 120.5 no
C6 C5 H5 . . 120.5 no
C6 C7 H7 . . 119.3 no
C8 C7 H7 . . 119.3 no

loop_
_geom_bond_atom_site_label_1
_geom_bond_atom_site_label_2
_geom_bond_site_symmetry_2
_geom_bond_distance
_geom_bond_publ_flag
Cu1 O1 . 1.912(2) yes
Cu1 O1 5_666 1.912(2) no
Cu1 O2 . 1.883(2) yes
Cu1 O2 5_666 1.883(2) no
O1 C2 . 1.253(3) no
O2 C8 . 1.323(3) no
O3 C6 . 1.342(3) no
C1 C2 . 1.510(4) no
C2 C3 . 1.420(4) no
C3 C8 . 1.427(3) no
C3 C4 . 1.430(4) no
C4 C5 . 1.353(4) no
C5 C6 . 1.403(4) no
C6 C7 . 1.371(4) no
C7 C8 . 1.411(4) no
O3 H3o . 0.830(10) no
C1 H1a . 0.96 no
C1 H1b . 0.96 no
C1 H1c . 0.96 no
C4 H4 . 0.93 no
C5 H5 . 0.93 no
C7 H7 . 0.93 no

loop_
_geom_hbond_atom_site_label_D
_geom_hbond_atom_site_label_H
_geom_hbond_atom_site_label_A
_geom_hbond_site_symmetry_A
_geom_hbond_distance_DH
_geom_hbond_distance_HA
_geom_hbond_distance_DA
_geom_hbond_angle_DHA
_geom_hbond_publ_flag
O3 H3o O2 3_466 0.830(10) 1.897(14) 2.710(3) 166(4) yes

loop_
_geom_torsion_atom_site_label_1
_geom_torsion_atom_site_label_2
_geom_torsion_atom_site_label_3
_geom_torsion_atom_site_label_4
_geom_torsion_site_symmetry_1
_geom_torsion
_geom_torsion_publ_flag
O2 Cu1 O1 C2 . 4.5(2) no
O2 Cu1 O1 C2 5_666 -175.5(2) no
O1 Cu1 O2 C8 . -1.7(2) no
O1 Cu1 O2 C8 5_666 178.3(2) no
Cu1 O1 C2 C3 . -5.2(4) no
Cu1 O1 C2 C1 . 175.4(2) no
O1 C2 C3 C8 . 2.0(4) no
C1 C2 C3 C8 . -178.7(3) no
O1 C2 C3 C4 . -178.0(3) no
C1 C2 C3 C4 . 1.4(4) no
C2 C3 C4 C5 . 177.1(3) no
C8 C3 C4 C5 . -2.8(5) no
C3 C4 C5 C6 . 1.2(5) no
C4 C5 C6 O3 . -178.3(3) no
C4 C5 C6 C7 . 1.5(5) no
O3 C6 C7 C8 . 177.2(3) no
C5 C6 C7 C8 . -2.5(4) no
Cu1 O2 C8 C7 . 178.9(2) no
Cu1 O2 C8 C3 . -0.2(4) no
C6 C7 C8 O2 . -178.3(2) no
C6 C7 C8 C3 . 0.9(4) no
C2 C3 C8 O2 . 0.8(4) no
C4 C3 C8 O2 . -179.3(3) no
C2 C3 C8 C7 . -178.3(3) no
C4 C3 C8 C7 . 1.7(4) no
